data_8102934
loop_
_publ_author_name
'Xu, W.'
'Wang, P.'
'Zheng, Y.-Q.'

_publ_section_title
;
Crystal structure of dipotassium octakis(\m~3~-bromo)-hexabromo-
octahedro-hexamolybdenate, K~2~[Mo~6~Br~14~]
;
_journal_issue 2
_journal_name_full 'Zeitschrift f\"ur Kristallographie - New Crystal Structures'
_journal_page_first 107
_journal_page_last 108
_journal_volume 221
_journal_year 2006
_chemical_formula_sum 'Br14 K2 Mo6'
_chemical_formula_weight 1772.58
_chemical_name_systematic
; 
dipotassium octa-\m~3~-bromohexabromo-octahedro-hexamolybdenate
;
_space_group_IT_number 201
_symmetry_cell_setting cubic
_symmetry_space_group_name_Hall '-P 2ab 2bc 3'
_symmetry_space_group_name_H-M 'P n -3 :2'
_atom_sites_solution_hydrogens geom
_atom_sites_solution_primary direct
_atom_sites_solution_secondary difmap
_audit_creation_method SHELXL-97
_cell_angle_alpha 90.00
_cell_angle_beta 90.00
_cell_angle_gamma 90.00
_cell_formula_units_Z 4
_cell_length_a 13.8000(16)
_cell_length_b 13.8000(16)
_cell_length_c 13.8000(16)
_cell_measurement_reflns_used 25
_cell_measurement_temperature 293(2)
_cell_measurement_theta_max 12.5
_cell_measurement_theta_min 5
_cell_volume 2628.1(5)
_computing_cell_refinement 'Siemens XSCANS'
_computing_data_collection 'Siemens XSCANS'
_computing_data_reduction 'Siemens XSCANS'
_computing_structure_refinement 'SHELXL-97 (Sheldrick, 1997)'
_computing_structure_solution 'SHELXS-97 (Sheldrick, 1990)'
_diffrn_ambient_temperature 293(2)
_diffrn_measured_fraction_theta_full 1.000
_diffrn_measured_fraction_theta_max 1.000
_diffrn_measurement_device_type 'Bruker P4'
_diffrn_measurement_method theta/2theta
_diffrn_radiation_monochromator graphite
_diffrn_radiation_source 'fine-focus sealed tube'
_diffrn_radiation_type MoK\a
_diffrn_radiation_wavelength 0.71073
_diffrn_reflns_av_R_equivalents 0.3936
_diffrn_reflns_av_sigmaI/netI 0.2571
_diffrn_reflns_limit_h_max 17
_diffrn_reflns_limit_h_min -1
_diffrn_reflns_limit_k_max 17
_diffrn_reflns_limit_k_min -1
_diffrn_reflns_limit_l_max 1
_diffrn_reflns_limit_l_min -17
_diffrn_reflns_number 3833
_diffrn_reflns_theta_full 27.48
_diffrn_reflns_theta_max 27.48
_diffrn_reflns_theta_min 2.09
_diffrn_standards_decay_% no
_diffrn_standards_interval_count 97
_diffrn_standards_number 3
_exptl_absorpt_coefficient_mu 24.368
_exptl_absorpt_correction_T_max 0.011
_exptl_absorpt_correction_T_min 0
_exptl_absorpt_correction_type empirical
_exptl_absorpt_process_details psi-scan
_exptl_crystal_colour orange
_exptl_crystal_density_diffrn 4.480
_exptl_crystal_density_method 'not measured'
_exptl_crystal_description plate
_exptl_crystal_F_000 3120
_exptl_crystal_size_max 0.33
_exptl_crystal_size_mid 0.24
_exptl_crystal_size_min 0.04
_refine_diff_density_max 2.495
_refine_diff_density_min -3.496
_refine_diff_density_rms 0.521
_refine_ls_extinction_coef 0.00012(4)
_refine_ls_extinction_expression Fc^*^=kFc[1+0.001xFc^2^\l^3^/sin(2\q)]^-1/4^
_refine_ls_extinction_method SHELXL
_refine_ls_goodness_of_fit_ref 0.931
_refine_ls_hydrogen_treatment mixed
_refine_ls_matrix_type full
_refine_ls_number_parameters 37
_refine_ls_number_reflns 1016
_refine_ls_number_restraints 0
_refine_ls_restrained_S_all 0.931
_refine_ls_R_factor_all 0.1192
_refine_ls_R_factor_gt 0.0768
_refine_ls_shift/su_max 0.000
_refine_ls_shift/su_mean 0.000
_refine_ls_structure_factor_coef Fsqd
_refine_ls_weighting_details 'calc w=1/[\s^2^(Fo^2^)+(0.0000P)^2^+0.0000P] where P=(Fo^2^+2Fc^2^)/3'
_refine_ls_weighting_scheme calc
_refine_ls_wR_factor_gt 0.1483
_refine_ls_wR_factor_ref 0.1862
_reflns_number_gt 659
_reflns_number_total 1016
_reflns_threshold_expression >2sigma(I)
_cod_data_source_file 409865.cff
_cod_data_source_block K2[Mo6Br14]
_cod_original_sg_symbol_H-M Pn-3
_cod_database_code 8102934

loop_
_symmetry_equiv_pos_as_xyz
'x, y, z'
'-x+1/2, -y+1/2, z'
'-x+1/2, y, -z+1/2'
'x, -y+1/2, -z+1/2'
'z, x, y'
'z, -x+1/2, -y+1/2'
'-z+1/2, -x+1/2, y'
'-z+1/2, x, -y+1/2'
'y, z, x'
'-y+1/2, z, -x+1/2'
'y, -z+1/2, -x+1/2'
'-y+1/2, -z+1/2, x'
'-x, -y, -z'
'x-1/2, y-1/2, -z'
'x-1/2, -y, z-1/2'
'-x, y-1/2, z-1/2'
'-z, -x, -y'
'-z, x-1/2, y-1/2'
'z-1/2, x-1/2, -y'
'z-1/2, -x, y-1/2'
'-y, -z, -x'
'y-1/2, -z, x-1/2'
'-y, z-1/2, x-1/2'
'y-1/2, z-1/2, -x'

loop_
_atom_site_label
_atom_site_type_symbol
_atom_site_fract_x
_atom_site_fract_y
_atom_site_fract_z
_atom_site_U_iso_or_equiv
_atom_site_adp_type
_atom_site_occupancy
_atom_site_symmetry_multiplicity
_atom_site_Wyckoff_symbol
_atom_site_calc_flag
_atom_site_refinement_flags
_atom_site_disorder_assembly
_atom_site_disorder_group
Mo Mo 0.12410(9) -0.03159(9) 0.04222(9) 0.0260(4) Uani 1 24 h d . . .
Br1 Br 0.13336(10) 0.13336(10) 0.13336(10) 0.0389(7) Uani 1 8 e d S . .
Br2 Br 0.19522(11) 0.04857(11) -0.11235(12) 0.0339(5) Uani 1 24 h d . . .
Br3 Br 0.29823(12) -0.07770(15) 0.09891(13) 0.0476(6) Uani 1 24 h d . . .
K1 K 0.5000 0.0000 0.0000 0.043(2) Uani 1 4 c d S . .
K2 K 0.2500 0.7500 0.7500 0.042(2) Uani 0.67 6 d d SP . .

loop_
_atom_site_aniso_label
_atom_site_aniso_U_11
_atom_site_aniso_U_22
_atom_site_aniso_U_33
_atom_site_aniso_U_23
_atom_site_aniso_U_13
_atom_site_aniso_U_12
Mo 0.0231(6) 0.0286(7) 0.0264(7) -0.0001(4) -0.0014(5) 0.0001(5)
Br1 0.0389(7) 0.0389(7) 0.0389(7) -0.0085(6) -0.0085(6) -0.0085(6)
Br2 0.0289(8) 0.0357(8) 0.0371(8) 0.0035(6) 0.0048(6) -0.0019(6)
Br3 0.0267(8) 0.0679(13) 0.0482(10) 0.0168(9) -0.0048(7) 0.0020(8)
K1 0.043(2) 0.043(2) 0.043(2) 0.008(3) -0.008(3) -0.008(3)
K2 0.033(5) 0.057(7) 0.038(5) 0.000 0.000 0.000

loop_
_atom_type_symbol
_atom_type_description
_atom_type_scat_dispersion_real
_atom_type_scat_dispersion_imag
_atom_type_scat_source
K K 0.2009 0.2494 'International Tables Vol C Tables 4.2.6.8 and 6.1.1.4'
Br Br -0.2901 2.4595 'International Tables Vol C Tables 4.2.6.8 and 6.1.1.4'
Mo Mo -1.6832 0.6857 'International Tables Vol C Tables 4.2.6.8 and 6.1.1.4'

loop_
_geom_angle_atom_site_label_1
_geom_angle_atom_site_label_2
_geom_angle_atom_site_label_3
_geom_angle
_geom_angle_site_symmetry_1
_geom_angle_site_symmetry_3
_geom_angle_publ_flag
Br2 Mo Br2 89.87(5) 17 . ?
Br2 Mo Br1 179.21(7) 17 . ?
Br2 Mo Br1 90.33(5) . . ?
Br2 Mo Br2 89.66(5) 17 9 ?
Br2 Mo Br2 178.58(8) . 9 ?
Br1 Mo Br2 90.12(5) . 9 ?
Br2 Mo Br3 89.43(7) 17 . ?
Br2 Mo Br3 90.12(7) . . ?
Br1 Mo Br3 91.33(7) . . ?
Br2 Mo Br3 91.21(6) 9 . ?
Br2 Mo Mo 59.90(6) 17 21 ?
Br2 Mo Mo 59.35(4) . 21 ?
Br1 Mo Mo 119.61(5) . 21 ?
Br2 Mo Mo 119.29(6) 9 21 ?
Br3 Mo Mo 134.10(7) . 21 ?
Br2 Mo Mo 59.65(6) 17 17 ?
Br2 Mo Mo 119.41(7) . 17 ?
Br1 Mo Mo 119.61(5) . 17 ?
Br2 Mo Mo 59.23(5) 9 17 ?
Br3 Mo Mo 134.65(7) . 17 ?
Mo Mo Mo 60.05(6) 21 17 ?
Br2 Mo Mo 119.63(5) 17 9 ?
Br2 Mo Mo 119.77(6) . 9 ?
Br1 Mo Mo 59.63(3) . 9 ?
Br2 Mo Mo 59.41(6) 9 9 ?
Br3 Mo Mo 135.90(7) . 9 ?
Mo Mo Mo 90.0 21 9 ?
Mo Mo Mo 59.97(3) 17 9 ?
Br2 Mo Mo 119.87(5) 17 5 ?
Br2 Mo Mo 59.77(6) . 5 ?
Br1 Mo Mo 59.63(3) . 5 ?
Br2 Mo Mo 119.41(6) 9 5 ?
Br3 Mo Mo 135.33(7) . 5 ?
Mo Mo Mo 59.97(3) 21 5 ?
Mo Mo Mo 90.0 17 5 ?
Mo Mo Mo 60.0 9 5 ?
Mo Br1 Mo 60.73(6) 9 5 ?
Mo Br1 Mo 60.73(6) 9 . ?
Mo Br1 Mo 60.73(6) 5 . ?
Mo Br2 Mo 60.99(6) 21 . ?
Mo Br2 Mo 60.87(6) 21 5 ?
Mo Br2 Mo 60.82(6) . 5 ?
Mo Br2 K2 123.15(6) 21 21_665 ?
Mo Br2 K2 151.47(6) . 21_665 ?
Mo Br2 K2 95.21(5) 5 21_665 ?
Mo Br3 K2 100.57(6) . 17_656 ?
Mo Br3 K1 125.30(7) . . ?
K2 Br3 K1 133.13(5) 17_656 . ?
Br3 K1 Br3 180.00(3) 22_655 10 ?
Br3 K1 Br3 86.55(5) 22_655 . ?
Br3 K1 Br3 93.45(5) 10 . ?
Br3 K1 Br3 86.55(5) 22_655 7 ?
Br3 K1 Br3 93.45(5) 10 7 ?
Br3 K1 Br3 93.45(5) . 7 ?
Br3 K1 Br3 93.45(5) 22_655 19_655 ?
Br3 K1 Br3 86.55(5) 10 19_655 ?
Br3 K1 Br3 86.55(5) . 19_655 ?
Br3 K1 Br3 180.00(3) 7 19_655 ?
Br3 K1 Br3 93.45(5) 22_655 13_655 ?
Br3 K1 Br3 86.55(5) 10 13_655 ?
Br3 K1 Br3 180.00(7) . 13_655 ?
Br3 K1 Br3 86.55(5) 7 13_655 ?
Br3 K1 Br3 93.45(5) 19_655 13_655 ?
Br3 K2 Br3 156.23(6) 23_566 22_666 ?
Br3 K2 Br3 85.26(8) 23_566 21_566 ?
Br3 K2 Br3 99.64(7) 22_666 21_566 ?
Br3 K2 Br3 99.64(7) 23_566 24_666 ?
Br3 K2 Br3 85.26(8) 22_666 24_666 ?
Br3 K2 Br3 156.23(6) 21_566 24_666 ?
Br3 K2 Br2 67.64(4) 23_566 18_566 ?
Br3 K2 Br2 135.42(4) 22_666 18_566 ?
Br3 K2 Br2 64.56(4) 21_566 18_566 ?
Br3 K2 Br2 95.61(4) 24_666 18_566 ?
Br3 K2 Br2 95.61(4) 23_566 19_666 ?
Br3 K2 Br2 64.56(4) 22_666 19_666 ?
Br3 K2 Br2 135.42(4) 21_566 19_666 ?
Br3 K2 Br2 67.64(4) 24_666 19_666 ?
Br2 K2 Br2 154.69(5) 18_566 19_666 ?
Br3 K2 Br2 64.56(4) 23_566 17_566 ?
Br3 K2 Br2 95.61(4) 22_666 17_566 ?
Br3 K2 Br2 67.64(4) 21_566 17_566 ?
Br3 K2 Br2 135.42(4) 24_666 17_566 ?
Br2 K2 Br2 113.20(5) 18_566 17_566 ?
Br2 K2 Br2 72.67(5) 19_666 17_566 ?
Br3 K2 Br2 135.42(4) 23_566 20_666 ?
Br3 K2 Br2 67.64(4) 22_666 20_666 ?
Br3 K2 Br2 95.61(4) 21_566 20_666 ?
Br3 K2 Br2 64.56(4) 24_666 20_666 ?
Br2 K2 Br2 72.67(5) 18_566 20_666 ?
Br2 K2 Br2 113.20(5) 19_666 20_666 ?
Br2 K2 Br2 154.69(5) 17_566 20_666 ?

loop_
_geom_bond_atom_site_label_1
_geom_bond_atom_site_label_2
_geom_bond_distance
_geom_bond_site_symmetry_2
_geom_bond_publ_flag
Mo Br2 2.5875(19) 17 ?
Mo Br2 2.596(2) . ?
Mo Br1 2.604(2) . ?
Mo Br2 2.6051(19) 9 ?
Mo Br3 2.6061(19) . ?
Mo Mo 2.630(2) 21 ?
Mo Mo 2.630(2) 17 ?
Mo Mo 2.632(2) 9 ?
Mo Mo 2.632(2) 5 ?
Br1 Mo 2.604(2) 9 ?
Br1 Mo 2.604(2) 5 ?
Br2 Mo 2.5875(19) 21 ?
Br2 Mo 2.6051(19) 5 ?
Br2 K2 3.4506(15) 21_665 ?
Br3 K2 3.2318(18) 17_656 ?
Br3 K1 3.2811(17) . ?
K1 Br3 3.2811(17) 22_655 ?
K1 Br3 3.2811(17) 10 ?
K1 Br3 3.2811(17) 7 ?
K1 Br3 3.2811(17) 19_655 ?
K1 Br3 3.2811(17) 13_655 ?
K2 Br3 3.2318(18) 23_566 ?
K2 Br3 3.2318(18) 22_666 ?
K2 Br3 3.2318(18) 21_566 ?
K2 Br3 3.2318(18) 24_666 ?
K2 Br2 3.4506(15) 18_566 ?
K2 Br2 3.4506(15) 19_666 ?
K2 Br2 3.4506(15) 17_566 ?
K2 Br2 3.4506(15) 20_666 ?
